data_4303671
loop_
_publ_author_name
'Xiao-Qing Zhao'
'Bin Zhao'
'Shi Wei'
'Peng Cheng'

_publ_section_title
;
Synthesis, Structures, and Luminescent and Magnetic Properties of Ln-Ag
Heterometal-Organic Frameworks
;
_journal_name_full 'Inorganic Chemistry'
_journal_page_first 11048
_journal_page_last 11057
_journal_paper_doi 10.1021/ic901291b
_journal_volume 48
_journal_year 2009
_chemical_formula_moiety 'C14 H9 Ag2 La N2 O12'
_chemical_formula_sum 'C14 H9 Ag2 La N2 O12'
_chemical_formula_weight 751.88
_chemical_name_systematic
; 
 ? 
;
_space_group_IT_number 14
_symmetry_cell_setting monoclinic
_symmetry_space_group_name_Hall '-P 2yn'
_symmetry_space_group_name_H-M 'P 1 21/n 1'
_atom_sites_solution_hydrogens geom
_atom_sites_solution_primary direct
_atom_sites_solution_secondary difmap
_audit_creation_method SHELXL-97
_cell_angle_alpha 90.00
_cell_angle_beta 100.539(4)
_cell_angle_gamma 90.00
_cell_formula_units_Z 4
_cell_length_a 7.659(2)
_cell_length_b 13.348(4)
_cell_length_c 17.469(5)
_cell_measurement_reflns_used 6002
_cell_measurement_temperature 294(2)
_cell_measurement_theta_max 26.42
_cell_measurement_theta_min 2.75
_cell_volume 1755.8(9)
_computing_cell_refinement 'Bruker SMART'
_computing_data_collection 'Bruker SMART'
_computing_data_reduction 'Bruker SAINT'
_computing_molecular_graphics 'Bruker SHELXTL'
_computing_publication_material 'Bruker SHELXTL'
_computing_structure_refinement 'SHELXL-97 (Sheldrick, 1997)'
_computing_structure_solution 'SHELXS-97 (Sheldrick, 1990)'
_diffrn_ambient_temperature 294(2)
_diffrn_measured_fraction_theta_full 0.997
_diffrn_measured_fraction_theta_max 0.997
_diffrn_measurement_device_type 'CCD area detector'
_diffrn_measurement_method 'phi and omega scans'
_diffrn_radiation_monochromator graphite
_diffrn_radiation_source 'fine-focus sealed tube'
_diffrn_radiation_type MoK\a
_diffrn_radiation_wavelength 0.71073
_diffrn_reflns_av_R_equivalents 0.0308
_diffrn_reflns_av_sigmaI/netI 0.0296
_diffrn_reflns_limit_h_max 9
_diffrn_reflns_limit_h_min -9
_diffrn_reflns_limit_k_max 15
_diffrn_reflns_limit_k_min -7
_diffrn_reflns_limit_l_max 20
_diffrn_reflns_limit_l_min -20
_diffrn_reflns_number 8701
_diffrn_reflns_theta_full 25.02
_diffrn_reflns_theta_max 25.02
_diffrn_reflns_theta_min 1.93
_exptl_absorpt_coefficient_mu 4.674
_exptl_absorpt_correction_T_max 1.00000
_exptl_absorpt_correction_T_min 0.506292
_exptl_absorpt_correction_type multi-scan
_exptl_absorpt_process_details SADABS
_exptl_crystal_density_diffrn 2.844
_exptl_crystal_density_meas ?
_exptl_crystal_density_method 'not measured'
_exptl_crystal_F_000 1416
_exptl_crystal_size_max 0.22
_exptl_crystal_size_mid 0.20
_exptl_crystal_size_min 0.18
_refine_diff_density_max 1.327
_refine_diff_density_min -1.108
_refine_diff_density_rms 0.130
_refine_ls_extinction_method none
_refine_ls_goodness_of_fit_ref 1.036
_refine_ls_hydrogen_treatment mixed
_refine_ls_matrix_type full
_refine_ls_number_parameters 307
_refine_ls_number_reflns 3079
_refine_ls_number_restraints 21
_refine_ls_restrained_S_all 1.043
_refine_ls_R_factor_all 0.0303
_refine_ls_R_factor_gt 0.0262
_refine_ls_shift/su_max 0.001
_refine_ls_shift/su_mean 0.000
_refine_ls_structure_factor_coef Fsqd
_refine_ls_weighting_details 'calc w=1/[\s^2^(Fo^2^)+(0.0302P)^2^+5.2427P] where P=(Fo^2^+2Fc^2^)/3'
_refine_ls_weighting_scheme calc
_refine_ls_wR_factor_gt 0.0627
_refine_ls_wR_factor_ref 0.0645
_reflns_number_gt 2802
_reflns_number_total 3079
_reflns_threshold_expression >2sigma(I)
_cod_data_source_file ic901291b_si_001_01.cif
_cod_data_source_block 1
_cod_depositor_comments
;
The following automatic conversions were performed:
'_symmetry_cell_setting' value 'Monoclinic' changed to 'monoclinic'
according to '/home/saulius/struct/CIF-dictionaries/cif_core.dic'
dictionary named 'cif_core.dic' version 2.4.1 from
2010-06-29.

'_exptl_absorpt_correction_type' value 'MULTI-SCAN' changed
to 'multi-scan' according to
'/home/saulius/struct/CIF-dictionaries/cif_core.dic' dictionary named
'cif_core.dic' version 2.4.1 from 2010-06-29.

Automatic conversion script
Id: cif_fix_enum 1527 2010-12-29 10:47:43Z saulius 

The following automatic conversions were performed:

'_exptl_crystal_density_meas' value 'NONE' was changed to '?' - the
value is perceived as not measured.

Automatic conversion script
Id: cif_fix_values 3008 2015-01-20 13:52:24Z robertas 
;
_cod_original_cell_volume 1755.8(8)
_cod_database_code 4303671

loop_
_symmetry_equiv_pos_as_xyz
'x, y, z'
'-x+1/2, y+1/2, -z+1/2'
'-x, -y, -z'
'x-1/2, -y-1/2, z-1/2'

loop_
_atom_site_label
_atom_site_type_symbol
_atom_site_fract_x
_atom_site_fract_y
_atom_site_fract_z
_atom_site_U_iso_or_equiv
_atom_site_adp_type
_atom_site_occupancy
_atom_site_symmetry_multiplicity
_atom_site_calc_flag
_atom_site_refinement_flags
_atom_site_disorder_assembly
_atom_site_disorder_group
La1 La 0.30911(3) 0.991362(18) 0.236350(15) 0.01449(9) Uani 1 1 d . . .
Ag1 Ag -0.31498(6) 0.74126(3) 0.03212(2) 0.02971(12) Uani 1 1 d . . .
Ag2 Ag -0.02935(6) 0.74654(3) 0.16237(3) 0.03491(13) Uani 1 1 d . . .
O1 O 0.3248(4) 1.1839(2) 0.23303(18) 0.0226(8) Uani 1 1 d . . .
O2 O 0.2631(4) 1.3393(2) 0.18702(17) 0.0178(7) Uani 1 1 d . . .
O3 O -0.2070(5) 1.2635(2) -0.05247(19) 0.0254(8) Uani 1 1 d . . .
H3 H -0.2884 1.2305 -0.0773 0.038 Uiso 1 1 calc R . .
O4 O -0.2400(4) 0.9127(2) 0.0720(2) 0.0278(8) Uani 1 1 d . . .
O5 O 0.0307(4) 0.9082(2) 0.14692(19) 0.0231(7) Uani 1 1 d . A .
O6 O 0.4055(4) 0.8370(2) 0.16680(18) 0.0199(7) Uani 1 1 d . A .
O7 O 0.5786(5) 0.7043(2) 0.15886(18) 0.0240(7) Uani 1 1 d . . .
O8 O 1.0030(4) 0.7181(2) 0.41983(18) 0.0204(7) Uani 1 1 d . . .
O9 O 0.7590(5) 1.0710(2) 0.44915(19) 0.0282(8) Uani 1 1 d . . .
O10 O 0.5414(5) 1.0766(3) 0.3443(2) 0.0342(9) Uani 1 1 d . . .
O12 O 0.4757(5) 1.0362(3) 0.1296(2) 0.0294(8) Uani 1 1 d D A .
N1 N 0.0746(5) 1.1030(3) 0.1324(2) 0.0151(8) Uani 1 1 d . A .
N2 N 0.6140(5) 0.9012(3) 0.2956(2) 0.0157(8) Uani 1 1 d . A .
C1 C 0.2429(6) 1.2458(3) 0.1845(3) 0.0149(9) Uani 1 1 d . . .
C2 C 0.1065(6) 1.1996(3) 0.1211(2) 0.0122(9) Uani 1 1 d . A .
C3 C 0.0145(6) 1.2557(3) 0.0592(2) 0.0141(9) Uani 1 1 d . . .
H3A H 0.0433 1.3224 0.0523 0.017 Uiso 1 1 calc R A .
C4 C -0.1221(6) 1.2088(3) 0.0079(3) 0.0170(9) Uani 1 1 d . A .
C5 C -0.1635(6) 1.1091(3) 0.0209(3) 0.0174(9) Uani 1 1 d . . .
H5 H -0.2565 1.0767 -0.0114 0.021 Uiso 1 1 calc R A .
C6 C -0.0618(6) 1.0603(3) 0.0831(3) 0.0144(9) Uani 1 1 d . A .
C7 C -0.0949(6) 0.9514(3) 0.1016(3) 0.0171(9) Uani 1 1 d . A .
C8 C 0.5390(6) 0.7807(3) 0.1924(3) 0.0164(9) Uani 1 1 d . . .
C9 C 0.6515(6) 0.8104(3) 0.2694(2) 0.0147(9) Uani 1 1 d . A .
C10 C 0.7823(6) 0.7476(3) 0.3079(3) 0.0163(9) Uani 1 1 d . . .
H10 H 0.8027 0.6860 0.2862 0.020 Uiso 1 1 calc R A .
C11 C 0.8853(6) 0.7769(3) 0.3802(3) 0.0148(9) Uani 1 1 d . A .
C12 C 0.8489(6) 0.8742(3) 0.4060(3) 0.0172(9) Uani 1 1 d . . .
H12 H 0.9158 0.8997 0.4516 0.021 Uiso 1 1 calc R A .
C13 C 0.7147(6) 0.9311(3) 0.3635(3) 0.0162(9) Uani 1 1 d . A .
C14 C 0.6703(6) 1.0354(3) 0.3890(3) 0.0202(10) Uani 1 1 d . . .
O11 O 0.1171(11) 1.0361(6) 0.3334(5) 0.0233(17) Uani 0.50 1 d PU A 1
O11A O 0.029(3) 1.0296(11) 0.2952(11) 0.049(4) Uani 0.30 1 d PU A 2
O11B O 0.279(3) 1.0261(16) 0.3963(13) 0.051(6) Uani 0.20 1 d PU A 3
H12A H 0.546(7) 0.999(3) 0.111(3) 0.05(2) Uiso 1 1 d D B 3
H12B H 0.470(8) 1.0973(14) 0.115(3) 0.049(19) Uiso 1 1 d D C 3

loop_
_atom_site_aniso_label
_atom_site_aniso_U_11
_atom_site_aniso_U_22
_atom_site_aniso_U_33
_atom_site_aniso_U_23
_atom_site_aniso_U_13
_atom_site_aniso_U_12
La1 0.01632(14) 0.00675(14) 0.01822(15) 0.00135(9) -0.00260(10) 0.00020(9)
Ag1 0.0411(2) 0.0185(2) 0.0244(2) 0.00459(15) -0.00739(18) -0.00059(16)
Ag2 0.0416(3) 0.0131(2) 0.0402(3) 0.01160(16) -0.01846(19) -0.00798(16)
O1 0.0299(19) 0.0135(17) 0.0190(17) 0.0012(13) -0.0097(14) -0.0009(13)
O2 0.0219(17) 0.0095(16) 0.0203(17) -0.0025(12) -0.0003(13) -0.0005(12)
O3 0.035(2) 0.0172(17) 0.0185(17) 0.0028(14) -0.0100(15) -0.0025(15)
O4 0.0234(18) 0.0141(17) 0.041(2) 0.0011(15) -0.0072(16) -0.0053(14)
O5 0.0246(18) 0.0113(16) 0.0293(19) 0.0046(13) -0.0063(15) -0.0007(14)
O6 0.0219(17) 0.0174(17) 0.0176(16) -0.0012(13) -0.0039(13) 0.0028(13)
O7 0.035(2) 0.0146(17) 0.0209(17) -0.0042(14) 0.0020(15) 0.0041(14)
O8 0.0229(17) 0.0150(16) 0.0201(17) -0.0032(13) -0.0045(14) 0.0070(13)
O9 0.037(2) 0.0171(17) 0.0249(19) -0.0064(14) -0.0095(16) 0.0008(15)
O10 0.039(2) 0.0172(18) 0.038(2) -0.0085(15) -0.0166(17) 0.0138(16)
O12 0.038(2) 0.0141(18) 0.040(2) 0.0057(16) 0.0168(18) 0.0027(16)
N1 0.0155(19) 0.0112(18) 0.0170(19) -0.0008(15) -0.0013(15) 0.0022(15)
N2 0.0149(19) 0.0141(19) 0.0172(19) 0.0004(15) 0.0006(15) 0.0019(15)
C1 0.017(2) 0.013(2) 0.015(2) -0.0007(17) 0.0028(18) 0.0011(17)
C2 0.015(2) 0.007(2) 0.015(2) -0.0019(16) 0.0039(17) 0.0019(16)
C3 0.019(2) 0.007(2) 0.015(2) -0.0003(16) 0.0005(18) 0.0000(17)
C4 0.023(2) 0.012(2) 0.015(2) 0.0006(17) -0.0004(18) 0.0043(18)
C5 0.017(2) 0.018(2) 0.016(2) -0.0031(18) -0.0004(18) -0.0018(18)
C6 0.017(2) 0.009(2) 0.017(2) -0.0013(17) 0.0012(17) -0.0004(17)
C7 0.019(2) 0.010(2) 0.021(2) -0.0017(18) 0.0010(19) -0.0014(18)
C8 0.018(2) 0.013(2) 0.017(2) 0.0034(18) 0.0012(18) -0.0005(18)
C9 0.017(2) 0.009(2) 0.018(2) 0.0001(17) 0.0033(18) 0.0009(17)
C10 0.017(2) 0.011(2) 0.021(2) -0.0011(17) 0.0032(19) 0.0017(18)
C11 0.014(2) 0.014(2) 0.016(2) 0.0025(18) 0.0028(17) -0.0011(18)
C12 0.021(2) 0.014(2) 0.016(2) -0.0019(17) -0.0015(18) 0.0005(18)
C13 0.020(2) 0.010(2) 0.018(2) -0.0018(17) 0.0007(18) -0.0007(18)
C14 0.025(3) 0.011(2) 0.023(3) -0.0007(19) 0.000(2) 0.0026(19)
O11 0.031(4) 0.013(3) 0.033(4) 0.009(3) 0.023(3) 0.011(3)
O11A 0.073(9) 0.020(6) 0.073(9) 0.010(6) 0.064(7) 0.015(6)
O11B 0.066(10) 0.039(9) 0.052(9) -0.012(7) 0.021(8) -0.007(8)

loop_
_atom_type_symbol
_atom_type_description
_atom_type_scat_dispersion_real
_atom_type_scat_dispersion_imag
_atom_type_scat_source
C C 0.0033 0.0016 'International Tables Vol C Tables 4.2.6.8 and 6.1.1.4'
H H 0.0000 0.0000 'International Tables Vol C Tables 4.2.6.8 and 6.1.1.4'
N N 0.0061 0.0033 'International Tables Vol C Tables 4.2.6.8 and 6.1.1.4'
O O 0.0106 0.0060 'International Tables Vol C Tables 4.2.6.8 and 6.1.1.4'
Ag Ag -0.8971 1.1015 'International Tables Vol C Tables 4.2.6.8 and 6.1.1.4'
La La -0.2871 2.4523 'International Tables Vol C Tables 4.2.6.8 and 6.1.1.4'

loop_
_geom_angle_atom_site_label_1
_geom_angle_atom_site_label_2
_geom_angle_atom_site_label_3
_geom_angle
_geom_angle_site_symmetry_1
_geom_angle_site_symmetry_3
_geom_angle_publ_flag
O11 La1 O12 151.95(19) . . ?
O11 La1 O2 67.95(18) . 2_545 ?
O12 La1 O2 140.09(11) . 2_545 ?
O11 La1 O6 139.88(19) . . ?
O12 La1 O6 67.17(11) . . ?
O2 La1 O6 73.61(10) 2_545 . ?
O11 La1 O1 79.23(19) . . ?
O12 La1 O1 73.37(11) . . ?
O2 La1 O1 145.39(10) 2_545 . ?
O6 La1 O1 140.53(10) . . ?
O11 La1 O11A 19.4(4) . . ?
O12 La1 O11A 144.6(4) . . ?
O2 La1 O11A 71.0(3) 2_545 . ?
O6 La1 O11A 132.5(4) . . ?
O1 La1 O11A 81.8(3) . . ?
O11 La1 O10 79.3(2) . . ?
O12 La1 O10 93.47(13) . . ?
O2 La1 O10 98.80(11) 2_545 . ?
O6 La1 O10 118.39(10) . . ?
O1 La1 O10 63.37(10) . . ?
O11A La1 O10 97.6(5) . . ?
O11 La1 O5 89.4(2) . . ?
O12 La1 O5 97.22(12) . . ?
O2 La1 O5 75.34(10) 2_545 . ?
O6 La1 O5 69.79(10) . . ?
O1 La1 O5 116.19(10) . . ?
O11A La1 O5 71.4(5) . . ?
O10 La1 O5 168.63(12) . . ?
O11 La1 N2 115.2(2) . . ?
O12 La1 N2 82.43(12) . . ?
O2 La1 N2 72.22(11) 2_545 . ?
O6 La1 N2 60.90(10) . . ?
O1 La1 N2 114.77(11) . . ?
O11A La1 N2 131.7(4) . . ?
O10 La1 N2 58.79(11) . . ?
O5 La1 N2 126.49(11) . . ?
O11 La1 N1 85.7(2) . . ?
O12 La1 N1 74.93(12) . . ?
O2 La1 N1 126.93(11) 2_545 . ?
O6 La1 N1 109.39(10) . . ?
O1 La1 N1 58.08(10) . . ?
O11A La1 N1 70.6(4) . . ?
O10 La1 N1 121.25(11) . . ?
O5 La1 N1 58.57(10) . . ?
N2 La1 N1 157.34(11) . . ?
O11 La1 O11B 31.5(5) . . ?
O12 La1 O11B 145.2(5) . . ?
O2 La1 O11B 63.6(4) 2_545 . ?
O6 La1 O11B 131.9(5) . . ?
O1 La1 O11B 82.7(4) . . ?
O11A La1 O11B 50.7(7) . . ?
O10 La1 O11B 52.6(5) . . ?
O5 La1 O11B 116.2(5) . . ?
N2 La1 O11B 85.1(5) . . ?
N1 La1 O11B 113.3(5) . . ?
O8 Ag1 O9 115.25(12) 4_475 2_545 ?
O8 Ag1 O4 95.67(11) 4_475 . ?
O9 Ag1 O4 148.47(12) 2_545 . ?
O8 Ag1 O7 123.94(11) 4_475 1_455 ?
O9 Ag1 O7 76.58(12) 2_545 1_455 ?
O4 Ag1 O7 91.70(11) . 1_455 ?
O8 Ag1 Ag2 161.65(8) 4_475 . ?
O9 Ag1 Ag2 79.47(8) 2_545 . ?
O4 Ag1 Ag2 69.00(8) . . ?
O7 Ag1 Ag2 68.40(8) 1_455 . ?
O5 Ag2 O10 164.99(14) . 2_545 ?
O5 Ag2 O1 108.50(11) . 2_545 ?
O10 Ag2 O1 72.39(12) 2_545 2_545 ?
O5 Ag2 Ag1 94.14(8) . . ?
O10 Ag2 Ag1 85.22(9) 2_545 . ?
O1 Ag2 Ag1 157.26(8) 2_545 . ?
C1 O1 Ag2 118.1(3) . 2 ?
C1 O1 La1 130.4(3) . . ?
Ag2 O1 La1 111.56(12) 2 . ?
C1 O2 La1 140.6(3) . 2 ?
C4 O3 H3 109.5 . . ?
C7 O4 Ag1 130.8(3) . . ?
C7 O5 Ag2 111.5(3) . . ?
C7 O5 La1 128.0(3) . . ?
Ag2 O5 La1 119.71(13) . . ?
C8 O6 La1 125.8(3) . . ?
C8 O7 Ag1 113.4(3) . 1_655 ?
C11 O8 Ag1 125.3(3) . 4_776 ?
C14 O9 Ag1 123.6(3) . 2 ?
C14 O10 Ag2 119.0(3) . 2 ?
C14 O10 La1 127.5(3) . . ?
Ag2 O10 La1 112.52(13) 2 . ?
La1 O12 H12A 127(3) . . ?
La1 O12 H12B 116(3) . . ?
H12A O12 H12B 117(2) . . ?
C2 N1 C6 117.1(4) . . ?
C2 N1 La1 120.4(3) . . ?
C6 N1 La1 121.8(3) . . ?
C9 N2 C13 116.2(4) . . ?
C9 N2 La1 120.1(3) . . ?
C13 N2 La1 121.8(3) . . ?
O2 C1 O1 125.6(4) . . ?
O2 C1 C2 119.7(4) . . ?
O1 C1 C2 114.6(4) . . ?
N1 C2 C3 123.6(4) . . ?
N1 C2 C1 114.1(4) . . ?
C3 C2 C1 122.2(4) . . ?
C4 C3 C2 118.0(4) . . ?
C4 C3 H3A 121.0 . . ?
C2 C3 H3A 121.0 . . ?
O3 C4 C3 117.2(4) . . ?
O3 C4 C5 123.5(4) . . ?
C3 C4 C5 119.3(4) . . ?
C6 C5 C4 117.8(4) . . ?
C6 C5 H5 121.1 . . ?
C4 C5 H5 121.1 . . ?
N1 C6 C5 124.2(4) . . ?
N1 C6 C7 114.1(4) . . ?
C5 C6 C7 121.8(4) . . ?
O4 C7 O5 125.9(4) . . ?
O4 C7 C6 118.6(4) . . ?
O5 C7 C6 115.5(4) . . ?
O7 C8 O6 124.4(4) . . ?
O7 C8 C9 119.1(4) . . ?
O6 C8 C9 116.5(4) . . ?
N2 C9 C10 124.2(4) . . ?
N2 C9 C8 114.6(4) . . ?
C10 C9 C8 121.2(4) . . ?
C9 C10 C11 120.1(4) . . ?
C9 C10 H10 120.0 . . ?
C11 C10 H10 120.0 . . ?
O8 C11 C10 121.9(4) . . ?
O8 C11 C12 122.9(4) . . ?
C10 C11 C12 115.3(4) . . ?
C13 C12 C11 120.2(4) . . ?
C13 C12 H12 119.9 . . ?
C11 C12 H12 119.9 . . ?
N2 C13 C12 123.9(4) . . ?
N2 C13 C14 113.9(4) . . ?
C12 C13 C14 122.1(4) . . ?
O9 C14 O10 127.0(4) . . ?
O9 C14 C13 118.9(4) . . ?
O10 C14 C13 114.1(4) . . ?

loop_
_geom_bond_atom_site_label_1
_geom_bond_atom_site_label_2
_geom_bond_distance
_geom_bond_site_symmetry_2
_geom_bond_publ_flag
La1 O11 2.511(7) . ?
La1 O12 2.517(4) . ?
La1 O2 2.548(3) 2_545 ?
La1 O6 2.568(3) . ?
La1 O1 2.574(3) . ?
La1 O11A 2.593(14) . ?
La1 O10 2.605(3) . ?
La1 O5 2.646(3) . ?
La1 N2 2.663(4) . ?
La1 N1 2.748(4) . ?
La1 O11B 2.88(2) . ?
Ag1 O8 2.255(3) 4_475 ?
Ag1 O9 2.325(3) 2_545 ?
Ag1 O4 2.431(3) . ?
Ag1 O7 2.544(3) 1_455 ?
Ag1 Ag2 2.8543(8) . ?
Ag2 O5 2.233(3) . ?
Ag2 O10 2.272(4) 2_545 ?
Ag2 O1 2.334(3) 2_545 ?
O1 C1 1.265(5) . ?
O1 Ag2 2.334(3) 2 ?
O2 C1 1.257(5) . ?
O2 La1 2.548(3) 2 ?
O3 C4 1.348(5) . ?
O3 H3 0.8200 . ?
O4 C7 1.248(6) . ?
O5 C7 1.267(5) . ?
O6 C8 1.281(5) . ?
O7 C8 1.242(5) . ?
O7 Ag1 2.544(3) 1_655 ?
O8 C11 1.297(5) . ?
O8 Ag1 2.255(3) 4_776 ?
O9 C14 1.237(6) . ?
O9 Ag1 2.325(3) 2 ?
O10 C14 1.267(6) . ?
O10 Ag2 2.272(4) 2 ?
O12 H12A 0.847(10) . ?
O12 H12B 0.851(10) . ?
N1 C2 1.334(6) . ?
N1 C6 1.352(6) . ?
N2 C9 1.345(6) . ?
N2 C13 1.352(6) . ?
C1 C2 1.508(6) . ?
C2 C3 1.397(6) . ?
C3 C4 1.395(6) . ?
C3 H3A 0.9300 . ?
C4 C5 1.396(6) . ?
C5 C6 1.380(6) . ?
C5 H5 0.9300 . ?
C6 C7 1.520(6) . ?
C8 C9 1.511(6) . ?
C9 C10 1.383(6) . ?
C10 C11 1.417(6) . ?
C10 H10 0.9300 . ?
C11 C12 1.419(6) . ?
C12 C13 1.380(6) . ?
C12 H12 0.9300 . ?
C13 C14 1.519(6) . ?

loop_
_geom_torsion_atom_site_label_1
_geom_torsion_atom_site_label_2
_geom_torsion_atom_site_label_3
_geom_torsion_atom_site_label_4
_geom_torsion
_geom_torsion_site_symmetry_1
_geom_torsion_site_symmetry_2
_geom_torsion_site_symmetry_3
_geom_torsion_site_symmetry_4
_geom_torsion_publ_flag
O8 Ag1 Ag2 O5 18.2(3) 4_475 . . . ?
O9 Ag1 Ag2 O5 163.10(13) 2_545 . . . ?
O4 Ag1 Ag2 O5 -16.56(13) . . . . ?
O7 Ag1 Ag2 O5 -117.29(12) 1_455 . . . ?
O8 Ag1 Ag2 O10 -146.7(3) 4_475 . . 2_545 ?
O9 Ag1 Ag2 O10 -1.85(14) 2_545 . . 2_545 ?
O4 Ag1 Ag2 O10 178.49(14) . . . 2_545 ?
O7 Ag1 Ag2 O10 77.76(13) 1_455 . . 2_545 ?
O8 Ag1 Ag2 O1 -156.6(4) 4_475 . . 2_545 ?
O9 Ag1 Ag2 O1 -11.7(2) 2_545 . . 2_545 ?
O4 Ag1 Ag2 O1 168.6(2) . . . 2_545 ?
O7 Ag1 Ag2 O1 67.9(2) 1_455 . . 2_545 ?
O11 La1 O1 C1 -100.7(4) . . . . ?
O12 La1 O1 C1 73.3(4) . . . . ?
O2 La1 O1 C1 -119.2(4) 2_545 . . . ?
O6 La1 O1 C1 72.8(4) . . . . ?
O11A La1 O1 C1 -81.2(6) . . . . ?
O10 La1 O1 C1 176.0(4) . . . . ?
O5 La1 O1 C1 -16.7(4) . . . . ?
N2 La1 O1 C1 146.4(4) . . . . ?
N1 La1 O1 C1 -9.1(4) . . . . ?
O11B La1 O1 C1 -132.4(6) . . . . ?
O11 La1 O1 Ag2 80.4(2) . . . 2 ?
O12 La1 O1 Ag2 -105.70(16) . . . 2 ?
O2 La1 O1 Ag2 61.9(2) 2_545 . . 2 ?
O6 La1 O1 Ag2 -106.13(16) . . . 2 ?
O11A La1 O1 Ag2 99.8(5) . . . 2 ?
O10 La1 O1 Ag2 -2.96(13) . . . 2 ?
O5 La1 O1 Ag2 164.35(12) . . . 2 ?
N2 La1 O1 Ag2 -32.52(17) . . . 2 ?
N1 La1 O1 Ag2 171.98(19) . . . 2 ?
O11B La1 O1 Ag2 48.7(5) . . . 2 ?
O8 Ag1 O4 C7 -137.8(4) 4_475 . . . ?
O9 Ag1 O4 C7 31.2(5) 2_545 . . . ?
O7 Ag1 O4 C7 97.9(4) 1_455 . . . ?
Ag2 Ag1 O4 C7 31.8(4) . . . . ?
O10 Ag2 O5 C7 102.0(5) 2_545 . . . ?
O1 Ag2 O5 C7 -167.1(3) 2_545 . . . ?
Ag1 Ag2 O5 C7 15.0(3) . . . . ?
O10 Ag2 O5 La1 -87.7(5) 2_545 . . . ?
O1 Ag2 O5 La1 3.20(19) 2_545 . . . ?
Ag1 Ag2 O5 La1 -174.70(13) . . . . ?
O11 La1 O5 C7 78.9(4) . . . . ?
O12 La1 O5 C7 -73.8(4) . . . . ?
O2 La1 O5 C7 146.2(4) 2_545 . . . ?
O6 La1 O5 C7 -136.2(4) . . . . ?
O1 La1 O5 C7 1.2(4) . . . . ?
O11A La1 O5 C7 71.7(5) . . . . ?
O10 La1 O5 C7 86.2(6) . . . . ?
N2 La1 O5 C7 -159.7(3) . . . . ?
N1 La1 O5 C7 -6.4(3) . . . . ?
O11B La1 O5 C7 96.1(6) . . . . ?
O11 La1 O5 Ag2 -89.6(2) . . . . ?
O12 La1 O5 Ag2 117.71(17) . . . . ?
O2 La1 O5 Ag2 -22.30(15) 2_545 . . . ?
O6 La1 O5 Ag2 55.32(15) . . . . ?
O1 La1 O5 Ag2 -167.32(14) . . . . ?
O11A La1 O5 Ag2 -96.8(4) . . . . ?
O10 La1 O5 Ag2 -82.3(5) . . . . ?
N2 La1 O5 Ag2 31.8(2) . . . . ?
N1 La1 O5 Ag2 -174.9(2) . . . . ?
O11B La1 O5 Ag2 -72.4(5) . . . . ?
O11 La1 O6 C8 -88.3(5) . . . . ?
O12 La1 O6 C8 101.2(4) . . . . ?
O2 La1 O6 C8 -71.3(3) 2_545 . . . ?
O1 La1 O6 C8 101.6(3) . . . . ?
O11A La1 O6 C8 -114.4(7) . . . . ?
O10 La1 O6 C8 20.0(4) . . . . ?
O5 La1 O6 C8 -151.3(4) . . . . ?
N2 La1 O6 C8 7.1(3) . . . . ?
N1 La1 O6 C8 164.6(3) . . . . ?
O11B La1 O6 C8 -43.8(7) . . . . ?
O11 La1 O10 C14 111.6(5) . . . . ?
O12 La1 O10 C14 -95.7(4) . . . . ?
O2 La1 O10 C14 46.2(4) 2_545 . . . ?
O6 La1 O10 C14 -29.9(5) . . . . ?
O1 La1 O10 C14 -165.2(5) . . . . ?
O11A La1 O10 C14 118.0(5) . . . . ?
O5 La1 O10 C14 104.2(6) . . . . ?
N2 La1 O10 C14 -16.8(4) . . . . ?
N1 La1 O10 C14 -170.2(4) . . . . ?
O11B La1 O10 C14 93.0(7) . . . . ?
O11 La1 O10 Ag2 -80.2(2) . . . 2 ?
O12 La1 O10 Ag2 72.50(17) . . . 2 ?
O2 La1 O10 Ag2 -145.58(16) 2_545 . . 2 ?
O6 La1 O10 Ag2 138.35(14) . . . 2 ?
O1 La1 O10 Ag2 3.07(14) . . . 2 ?
O11A La1 O10 Ag2 -73.8(4) . . . 2 ?
O5 La1 O10 Ag2 -87.6(5) . . . 2 ?
N2 La1 O10 Ag2 151.5(2) . . . 2 ?
N1 La1 O10 Ag2 -2.0(2) . . . 2 ?
O11B La1 O10 Ag2 -98.8(6) . . . 2 ?
O11 La1 N1 C2 93.5(4) . . . . ?
O12 La1 N1 C2 -66.0(3) . . . . ?
O2 La1 N1 C2 151.7(3) 2_545 . . . ?
O6 La1 N1 C2 -124.6(3) . . . . ?
O1 La1 N1 C2 13.5(3) . . . . ?
O11A La1 N1 C2 105.9(5) . . . . ?
O10 La1 N1 C2 18.8(4) . . . . ?
O5 La1 N1 C2 -174.5(4) . . . . ?
N2 La1 N1 C2 -64.3(5) . . . . ?
O11B La1 N1 C2 78.0(6) . . . . ?
O11 La1 N1 C6 -96.1(4) . . . . ?
O12 La1 N1 C6 104.4(3) . . . . ?
O2 La1 N1 C6 -37.9(4) 2_545 . . . ?
O6 La1 N1 C6 45.8(3) . . . . ?
O1 La1 N1 C6 -176.1(4) . . . . ?
O11A La1 N1 C6 -83.7(5) . . . . ?
O10 La1 N1 C6 -170.8(3) . . . . ?
O5 La1 N1 C6 -4.1(3) . . . . ?
N2 La1 N1 C6 106.1(4) . . . . ?
O11B La1 N1 C6 -111.6(6) . . . . ?
O11 La1 N2 C9 122.4(4) . . . . ?
O12 La1 N2 C9 -80.5(3) . . . . ?
O2 La1 N2 C9 68.3(3) 2_545 . . . ?
O6 La1 N2 C9 -12.5(3) . . . . ?
O1 La1 N2 C9 -148.2(3) . . . . ?
O11A La1 N2 C9 110.2(6) . . . . ?
O10 La1 N2 C9 -179.3(4) . . . . ?
O5 La1 N2 C9 12.9(4) . . . . ?
N1 La1 N2 C9 -82.2(4) . . . . ?
O11B La1 N2 C9 132.1(5) . . . . ?
O11 La1 N2 C13 -41.5(4) . . . . ?
O12 La1 N2 C13 115.6(3) . . . . ?
O2 La1 N2 C13 -95.6(3) 2_545 . . . ?
O6 La1 N2 C13 -176.4(4) . . . . ?
O1 La1 N2 C13 47.9(4) . . . . ?
O11A La1 N2 C13 -53.7(6) . . . . ?
O10 La1 N2 C13 16.9(3) . . . . ?
O5 La1 N2 C13 -151.0(3) . . . . ?
N1 La1 N2 C13 113.9(4) . . . . ?
O11B La1 N2 C13 -31.8(5) . . . . ?
La1 O2 C1 O1 -72.8(6) 2 . . . ?
La1 O2 C1 C2 104.8(5) 2 . . . ?
Ag2 O1 C1 O2 0.7(6) 2 . . . ?
La1 O1 C1 O2 -178.2(3) . . . . ?
Ag2 O1 C1 C2 -177.0(3) 2 . . . ?
La1 O1 C1 C2 4.1(6) . . . . ?
C6 N1 C2 C3 -4.1(6) . . . . ?
La1 N1 C2 C3 166.7(3) . . . . ?
C6 N1 C2 C1 171.9(4) . . . . ?
La1 N1 C2 C1 -17.3(5) . . . . ?
O2 C1 C2 N1 -168.5(4) . . . . ?
O1 C1 C2 N1 9.3(6) . . . . ?
O2 C1 C2 C3 7.6(6) . . . . ?
O1 C1 C2 C3 -174.6(4) . . . . ?
N1 C2 C3 C4 2.2(7) . . . . ?
C1 C2 C3 C4 -173.5(4) . . . . ?
C2 C3 C4 O3 -178.7(4) . . . . ?
C2 C3 C4 C5 1.1(7) . . . . ?
O3 C4 C5 C6 177.6(4) . . . . ?
C3 C4 C5 C6 -2.2(7) . . . . ?
C2 N1 C6 C5 2.9(7) . . . . ?
La1 N1 C6 C5 -167.8(3) . . . . ?
C2 N1 C6 C7 -177.5(4) . . . . ?
La1 N1 C6 C7 11.7(5) . . . . ?
C4 C5 C6 N1 0.2(7) . . . . ?
C4 C5 C6 C7 -179.3(4) . . . . ?
Ag1 O4 C7 O5 -31.8(7) . . . . ?
Ag1 O4 C7 C6 148.5(3) . . . . ?
Ag2 O5 C7 O4 4.1(6) . . . . ?
La1 O5 C7 O4 -165.2(4) . . . . ?
Ag2 O5 C7 C6 -176.2(3) . . . . ?
La1 O5 C7 C6 14.5(6) . . . . ?
N1 C6 C7 O4 163.4(4) . . . . ?
C5 C6 C7 O4 -17.0(7) . . . . ?
N1 C6 C7 O5 -16.3(6) . . . . ?
C5 C6 C7 O5 163.3(4) . . . . ?
Ag1 O7 C8 O6 68.4(5) 1_655 . . . ?
Ag1 O7 C8 C9 -112.7(4) 1_655 . . . ?
La1 O6 C8 O7 177.2(3) . . . . ?
La1 O6 C8 C9 -1.8(5) . . . . ?
C13 N2 C9 C10 1.0(6) . . . . ?
La1 N2 C9 C10 -163.8(3) . . . . ?
C13 N2 C9 C8 -178.6(4) . . . . ?
La1 N2 C9 C8 16.6(5) . . . . ?
O7 C8 C9 N2 170.9(4) . . . . ?
O6 C8 C9 N2 -10.0(6) . . . . ?
O7 C8 C9 C10 -8.7(7) . . . . ?
O6 C8 C9 C10 170.4(4) . . . . ?
N2 C9 C10 C11 0.8(7) . . . . ?
C8 C9 C10 C11 -179.6(4) . . . . ?
Ag1 O8 C11 C10 176.6(3) 4_776 . . . ?
Ag1 O8 C11 C12 -4.0(6) 4_776 . . . ?
C9 C10 C11 O8 176.6(4) . . . . ?
C9 C10 C11 C12 -2.9(6) . . . . ?
O8 C11 C12 C13 -176.1(4) . . . . ?
C10 C11 C12 C13 3.4(6) . . . . ?
C9 N2 C13 C12 -0.5(7) . . . . ?
La1 N2 C13 C12 164.0(3) . . . . ?
C9 N2 C13 C14 178.1(4) . . . . ?
La1 N2 C13 C14 -17.4(5) . . . . ?
C11 C12 C13 N2 -1.8(7) . . . . ?
C11 C12 C13 C14 179.7(4) . . . . ?
Ag1 O9 C14 O10 -31.4(7) 2 . . . ?
Ag1 O9 C14 C13 148.9(3) 2 . . . ?
Ag2 O10 C14 O9 27.3(7) 2 . . . ?
La1 O10 C14 O9 -165.1(4) . . . . ?
Ag2 O10 C14 C13 -153.0(3) 2 . . . ?
La1 O10 C14 C13 14.6(6) . . . . ?
N2 C13 C14 O9 -177.7(4) . . . . ?
C12 C13 C14 O9 1.0(7) . . . . ?
N2 C13 C14 O10 2.6(6) . . . . ?
C12 C13 C14 O10 -178.7(5) . . . . ?
